data_7053084
loop_
_publ_author_name
'Tripathi, Kumud Malika'
'Begum, Ameerunisha'
'Sonkar, Sumit Kumar'
'Sarkar, Sabyasachi'

_publ_section_title
;
 Nanospheres of copper(iii) 1,2-dicarbomethoxy-1,2-dithiolate and its
 composite with water soluble carbon nanotubes
;
_journal_issue 9
_journal_name_full 'New Journal of Chemistry'
_journal_page_first 2708
_journal_paper_doi 10.1039/c3nj00368j
_journal_volume 37
_journal_year 2013
_chemical_formula_moiety 'C36 H32 Cu O8 P S4'
_chemical_formula_sum 'C36 H32 Cu O8 P S4'
_chemical_formula_weight 815.37
_chemical_name_systematic
;
 ?
;
_space_group_IT_number 14
_symmetry_cell_setting monoclinic
_symmetry_space_group_name_Hall '-P 2ybc'
_symmetry_space_group_name_H-M 'P 1 21/c 1'
_atom_sites_solution_hydrogens geom
_atom_sites_solution_primary direct
_atom_sites_solution_secondary difmap
_audit_creation_method SHELXL-97
_cell_angle_alpha 90.000
_cell_angle_beta 113.697(5)
_cell_angle_gamma 90.000
_cell_formula_units_Z 4
_cell_length_a 17.928(5)
_cell_length_b 10.121(5)
_cell_length_c 21.863(5)
_cell_measurement_reflns_used 999
_cell_measurement_temperature 100(2)
_cell_measurement_theta_max 25.50
_cell_measurement_theta_min 1.91
_cell_volume 3633(2)
_computing_structure_refinement 'SHELXL-97 (Sheldrick, 1997)'
_diffrn_ambient_temperature 100(2)
_diffrn_measured_fraction_theta_full 0.997
_diffrn_measured_fraction_theta_max 0.997
_diffrn_radiation_monochromator graphite
_diffrn_radiation_source 'fine-focus sealed tube'
_diffrn_radiation_type MoK\a
_diffrn_radiation_wavelength 0.71073
_diffrn_reflns_av_R_equivalents 0.0616
_diffrn_reflns_av_sigmaI/netI 0.0677
_diffrn_reflns_limit_h_max 19
_diffrn_reflns_limit_h_min -21
_diffrn_reflns_limit_k_max 9
_diffrn_reflns_limit_k_min -12
_diffrn_reflns_limit_l_max 24
_diffrn_reflns_limit_l_min -26
_diffrn_reflns_number 18850
_diffrn_reflns_theta_full 25.50
_diffrn_reflns_theta_max 25.50
_diffrn_reflns_theta_min 1.91
_exptl_absorpt_coefficient_mu 0.926
_exptl_absorpt_correction_T_max 0.8891
_exptl_absorpt_correction_T_min 0.8152
_exptl_absorpt_correction_type empirical
_exptl_absorpt_process_details sadabs
_exptl_crystal_colour Red
_exptl_crystal_density_diffrn 1.491
_exptl_crystal_density_method 'not measured'
_exptl_crystal_description Block
_exptl_crystal_F_000 1680
_exptl_crystal_size_max 0.23
_exptl_crystal_size_mid 0.18
_exptl_crystal_size_min 0.13
_refine_diff_density_max 1.694
_refine_diff_density_min -0.683
_refine_diff_density_rms 0.192
_refine_ls_extinction_method none
_refine_ls_goodness_of_fit_ref 1.062
_refine_ls_hydrogen_treatment mixed
_refine_ls_matrix_type full
_refine_ls_number_parameters 454
_refine_ls_number_reflns 6753
_refine_ls_number_restraints 0
_refine_ls_restrained_S_all 1.062
_refine_ls_R_factor_all 0.0794
_refine_ls_R_factor_gt 0.0535
_refine_ls_shift/su_max 0.000
_refine_ls_shift/su_mean 0.000
_refine_ls_structure_factor_coef Fsqd
_refine_ls_weighting_details 'calc w=1/[\s^2^(Fo^2^)+(0.1068P)^2^+0.0000P] where P=(Fo^2^+2Fc^2^)/3'
_refine_ls_weighting_scheme calc
_refine_ls_wR_factor_gt 0.1353
_refine_ls_wR_factor_ref 0.1809
_reflns_number_gt 4901
_reflns_number_total 6753
_reflns_threshold_expression >2sigma(I)
_cod_data_source_file c3nj00368j.txt
_cod_data_source_block 18junb
_cod_depositor_comments
;
The following automatic conversions were performed:

'_symmetry_cell_setting' value 'Monoclinic' changed to 'monoclinic'
according to /home/saulius/struct/CIF-dictionaries/cif_core.dic
dictionary named 'cif_core.dic' version 2.4.2 from 2011-04-26.

Automatic conversion script
Id: cif_fix_values 1891 2012-01-12 08:04:46Z andrius 
;
_cod_original_sg_symbol_H-M P21/c
_cod_database_code 7053084

loop_
_symmetry_equiv_pos_as_xyz
'x, y, z'
'-x, y+1/2, -z+1/2'
'-x, -y, -z'
'x, -y-1/2, z-1/2'

loop_
_atom_site_label
_atom_site_type_symbol
_atom_site_fract_x
_atom_site_fract_y
_atom_site_fract_z
_atom_site_U_iso_or_equiv
_atom_site_adp_type
_atom_site_occupancy
_atom_site_symmetry_multiplicity
_atom_site_calc_flag
_atom_site_refinement_flags
C1 C 0.1206(3) 0.2262(4) 0.5155(2) 0.0172(9) Uani 1 1 d .
C2 C 0.0490(2) 0.2813(4) 0.4761(2) 0.0170(9) Uani 1 1 d .
C3 C 0.1997(3) 0.3012(4) 0.5442(2) 0.0181(9) Uani 1 1 d .
C4 C 0.3142(3) 0.3824(5) 0.5303(2) 0.0250(10) Uani 1 1 d .
H4A H 0.3412 0.3771 0.5003 0.037 Uiso 1 1 calc R
H4B H 0.3502 0.3519 0.5737 0.037 Uiso 1 1 calc R
H4C H 0.2992 0.4725 0.5333 0.037 Uiso 1 1 calc R
C5 C 0.0459(3) 0.4172(4) 0.4509(2) 0.0192(9) Uani 1 1 d .
C6 C -0.0395(3) 0.5820(4) 0.3798(2) 0.0244(10) Uani 1 1 d .
H6A H -0.0959 0.5980 0.3523 0.037 Uiso 1 1 calc R
H6B H -0.0086 0.5847 0.3527 0.037 Uiso 1 1 calc R
H6C H -0.0197 0.6487 0.4138 0.037 Uiso 1 1 calc R
C7 C 0.5058(2) -0.2574(4) 0.0766(2) 0.0180(9) Uani 1 1 d .
C8 C 0.5241(2) -0.1657(4) 0.1251(2) 0.0179(9) Uani 1 1 d .
C9 C 0.5014(3) -0.4036(4) 0.0855(2) 0.0187(9) Uani 1 1 d .
C10 C 0.4184(3) -0.5751(4) 0.0975(3) 0.0311(12) Uani 1 1 d .
H10A H 0.3654 -0.5884 0.0974 0.047 Uiso 1 1 calc R
H10B H 0.4592 -0.6019 0.1399 0.047 Uiso 1 1 calc R
H10C H 0.4235 -0.6268 0.0626 0.047 Uiso 1 1 calc R
C11 C 0.5450(2) -0.1957(4) 0.1963(2) 0.0187(9) Uani 1 1 d .
C12 C 0.5729(3) -0.3617(5) 0.2786(2) 0.0281(11) Uani 1 1 d .
H12A H 0.5756 -0.4563 0.2826 0.042 Uiso 1 1 calc R
H12B H 0.5325 -0.3288 0.2932 0.042 Uiso 1 1 calc R
H12C H 0.6250 -0.3245 0.3058 0.042 Uiso 1 1 calc R
C13 C 0.9167(2) 0.1092(4) 0.2717(2) 0.0188(9) Uani 1 1 d .
C14 C 0.9591(3) 0.2242(5) 0.2707(2) 0.0248(10) Uani 1 1 d .
H14 H 0.9320 0.2958 0.2446 0.030 Uiso 1 1 calc R
C15 C 1.0429(3) 0.2301(5) 0.3094(2) 0.0316(12) Uani 1 1 d .
H15 H 1.0716 0.3066 0.3092 0.038 Uiso 1 1 calc R
C16 C 1.0834(3) 0.1240(5) 0.3477(2) 0.0303(11) Uani 1 1 d .
H16 H 1.1391 0.1294 0.3735 0.036 Uiso 1 1 calc R
C17 C 1.0420(3) 0.0102(5) 0.3481(2) 0.0280(11) Uani 1 1 d .
H17 H 1.0697 -0.0614 0.3738 0.034 Uiso 1 1 calc R
C18 C 0.9585(3) 0.0017(4) 0.3099(2) 0.0229(10) Uani 1 1 d .
H18 H 0.9307 -0.0759 0.3098 0.027 Uiso 1 1 calc R
C19 C 0.7823(3) 0.1982(4) 0.1515(2) 0.0186(9) Uani 1 1 d .
C20 C 0.8236(3) 0.1721(4) 0.1103(2) 0.0207(10) Uani 1 1 d .
H20 H 0.8630 0.1063 0.1221 0.025 Uiso 1 1 calc R
C21 C 0.8062(3) 0.2430(4) 0.0526(2) 0.0220(10) Uani 1 1 d .
H21 H 0.8333 0.2243 0.0252 0.026 Uiso 1 1 calc R
C22 C 0.7481(3) 0.3425(4) 0.0353(2) 0.0223(10) Uani 1 1 d .
H22 H 0.7370 0.3917 -0.0033 0.027 Uiso 1 1 calc R
C23 C 0.7068(3) 0.3686(4) 0.0756(2) 0.0224(10) Uani 1 1 d .
H23 H 0.6677 0.4351 0.0636 0.027 Uiso 1 1 calc R
C24 C 0.7229(3) 0.2973(4) 0.1331(2) 0.0214(10) Uani 1 1 d .
H24 H 0.6945 0.3150 0.1596 0.026 Uiso 1 1 calc R
C25 C 0.7734(2) -0.0643(4) 0.2104(2) 0.0172(9) Uani 1 1 d .
C26 C 0.7450(3) -0.1140(4) 0.1456(2) 0.0201(9) Uani 1 1 d .
H26 H 0.7427 -0.0601 0.1104 0.024 Uiso 1 1 calc R
C27 C 0.7204(3) -0.2445(4) 0.1341(2) 0.0220(10) Uani 1 1 d .
H27 H 0.7010 -0.2785 0.0910 0.026 Uiso 1 1 calc R
C28 C 0.7248(3) -0.3245(4) 0.1869(2) 0.0230(10) Uani 1 1 d .
H28 H 0.7083 -0.4123 0.1791 0.028 Uiso 1 1 calc R
C29 C 0.7532(3) -0.2749(5) 0.2507(2) 0.0224(10) Uani 1 1 d .
H29 H 0.7566 -0.3299 0.2858 0.027 Uiso 1 1 calc R
C30 C 0.7769(3) -0.1440(4) 0.2635(2) 0.0211(10) Uani 1 1 d .
H30 H 0.7948 -0.1101 0.3065 0.025 Uiso 1 1 calc R
C31 C 0.7600(2) 0.1790(4) 0.2774(2) 0.0182(9) Uani 1 1 d .
C32 C 0.7977(3) 0.2838(4) 0.3194(2) 0.0212(10) Uani 1 1 d .
H32 H 0.8472 0.3162 0.3214 0.025 Uiso 1 1 calc R
C33 C 0.7609(3) 0.3405(4) 0.3586(2) 0.0262(11) Uani 1 1 d .
H33 H 0.7854 0.4116 0.3864 0.031 Uiso 1 1 calc R
C34 C 0.6873(3) 0.2898(5) 0.3559(2) 0.0276(11) Uani 1 1 d .
H34 H 0.6628 0.3267 0.3821 0.033 Uiso 1 1 calc R
C35 C 0.6500(3) 0.1829(5) 0.3134(2) 0.0272(11) Uani 1 1 d .
H35 H 0.6010 0.1491 0.3118 0.033 Uiso 1 1 calc R
C36 C 0.6860(3) 0.1283(4) 0.2741(2) 0.0208(10) Uani 1 1 d .
H36 H 0.6611 0.0583 0.2456 0.025 Uiso 1 1 calc R
O1 O 0.22413(18) 0.3516(3) 0.59850(15) 0.0239(7) Uani 1 1 d .
O2 O 0.24101(17) 0.2999(3) 0.50508(14) 0.0209(7) Uani 1 1 d .
O3 O 0.10458(19) 0.4871(3) 0.46295(17) 0.0268(8) Uani 1 1 d .
O4 O -0.03067(17) 0.4535(3) 0.41071(15) 0.0237(7) Uani 1 1 d .
O5 O 0.55338(19) -0.4815(3) 0.08880(17) 0.0275(8) Uani 1 1 d .
O6 O 0.42922(17) -0.4362(3) 0.08642(15) 0.0210(7) Uani 1 1 d .
O7 O 0.55660(19) -0.1120(3) 0.23862(15) 0.0255(7) Uani 1 1 d .
O8 O 0.55103(17) -0.3250(3) 0.20940(14) 0.0193(7) Uani 1 1 d .
P1 P 0.80721(6) 0.10549(11) 0.22702(5) 0.0169(3) Uani 1 1 d .
S1 S 0.12673(6) 0.06500(11) 0.54477(6) 0.0220(3) Uani 1 1 d .
S2 S -0.04204(6) 0.19366(11) 0.45677(6) 0.0211(3) Uani 1 1 d .
S3 S 0.48654(7) -0.21298(11) -0.00500(5) 0.0230(3) Uani 1 1 d .
S4 S 0.52736(7) 0.00154(10) 0.10659(5) 0.0191(3) Uani 1 1 d .
Cu1 Cu 0.0000 0.0000 0.5000 0.0170(2) Uani 1 2 d S
Cu2 Cu 0.5000 0.0000 0.0000 0.0157(2) Uani 1 2 d S

loop_
_atom_site_aniso_label
_atom_site_aniso_U_11
_atom_site_aniso_U_22
_atom_site_aniso_U_33
_atom_site_aniso_U_23
_atom_site_aniso_U_13
_atom_site_aniso_U_12
C1 0.021(2) 0.017(2) 0.015(2) -0.0031(17) 0.0090(18) -0.0056(17)
C2 0.017(2) 0.020(2) 0.015(2) -0.0032(17) 0.0083(18) -0.0032(17)
C3 0.021(2) 0.016(2) 0.016(2) 0.0024(18) 0.0065(19) 0.0009(18)
C4 0.021(2) 0.035(3) 0.018(2) -0.003(2) 0.0076(19) -0.008(2)
C5 0.019(2) 0.021(2) 0.019(2) -0.0010(18) 0.0100(19) 0.0005(19)
C6 0.021(2) 0.023(2) 0.026(3) 0.006(2) 0.007(2) 0.0040(19)
C7 0.015(2) 0.022(2) 0.017(2) 0.0016(18) 0.0064(18) 0.0018(17)
C8 0.015(2) 0.022(2) 0.021(2) -0.0030(18) 0.0113(18) 0.0002(17)
C9 0.023(2) 0.022(2) 0.012(2) -0.0050(17) 0.0079(18) -0.0041(19)
C10 0.042(3) 0.016(2) 0.040(3) -0.001(2) 0.022(3) -0.008(2)
C11 0.014(2) 0.022(2) 0.019(2) -0.0047(19) 0.0068(18) -0.0039(18)
C12 0.033(3) 0.030(3) 0.017(2) 0.002(2) 0.006(2) 0.001(2)
C13 0.015(2) 0.026(2) 0.015(2) -0.0066(18) 0.0063(18) -0.0025(18)
C14 0.022(2) 0.033(3) 0.019(2) -0.001(2) 0.008(2) -0.004(2)
C15 0.025(3) 0.046(3) 0.023(3) -0.001(2) 0.009(2) -0.008(2)
C16 0.017(2) 0.053(3) 0.019(3) -0.004(2) 0.005(2) -0.003(2)
C17 0.022(3) 0.033(3) 0.024(3) -0.001(2) 0.005(2) 0.009(2)
C18 0.020(2) 0.026(3) 0.023(3) -0.0055(19) 0.009(2) 0.0016(18)
C19 0.019(2) 0.019(2) 0.016(2) -0.0011(17) 0.0046(18) -0.0027(18)
C20 0.019(2) 0.022(2) 0.021(2) -0.0040(18) 0.0075(19) 0.0029(18)
C21 0.023(2) 0.027(2) 0.018(2) -0.0040(19) 0.010(2) 0.0005(19)
C22 0.025(2) 0.022(2) 0.017(2) 0.0038(18) 0.0052(19) -0.0020(19)
C23 0.023(2) 0.020(2) 0.021(2) 0.0007(19) 0.005(2) 0.0042(18)
C24 0.021(2) 0.023(2) 0.020(2) -0.0032(19) 0.0083(19) 0.0013(18)
C25 0.019(2) 0.018(2) 0.017(2) -0.0073(18) 0.0096(18) -0.0057(17)
C26 0.019(2) 0.026(2) 0.015(2) 0.0011(18) 0.0062(18) 0.0016(18)
C27 0.026(3) 0.022(2) 0.016(2) -0.0032(18) 0.007(2) -0.0028(19)
C28 0.021(2) 0.022(2) 0.027(3) -0.001(2) 0.011(2) 0.0030(19)
C29 0.024(3) 0.025(3) 0.020(2) 0.0033(18) 0.010(2) 0.0008(18)
C30 0.021(2) 0.028(3) 0.016(2) -0.0037(19) 0.0088(19) -0.0009(19)
C31 0.018(2) 0.021(2) 0.015(2) 0.0003(18) 0.0054(18) 0.0034(18)
C32 0.021(2) 0.020(2) 0.024(2) -0.0033(18) 0.010(2) -0.0014(18)
C33 0.030(3) 0.022(3) 0.024(3) -0.005(2) 0.009(2) 0.000(2)
C34 0.030(3) 0.034(3) 0.022(3) -0.003(2) 0.013(2) 0.010(2)
C35 0.020(2) 0.035(3) 0.028(3) 0.002(2) 0.011(2) 0.001(2)
C36 0.017(2) 0.024(2) 0.020(2) -0.0040(19) 0.0065(19) -0.0030(18)
O1 0.0232(17) 0.0291(17) 0.0185(17) -0.0064(14) 0.0074(14) -0.0080(14)
O2 0.0163(16) 0.0290(17) 0.0180(16) -0.0027(13) 0.0074(13) -0.0044(13)
O3 0.0197(18) 0.0240(18) 0.035(2) 0.0078(14) 0.0088(15) -0.0028(13)
O4 0.0194(17) 0.0225(16) 0.0257(18) 0.0043(14) 0.0054(14) -0.0009(13)
O5 0.0246(18) 0.0213(17) 0.040(2) -0.0028(14) 0.0164(16) 0.0018(14)
O6 0.0216(16) 0.0172(16) 0.0267(18) 0.0013(13) 0.0124(14) -0.0011(13)
O7 0.0334(19) 0.0253(17) 0.0159(17) -0.0015(13) 0.0081(14) -0.0028(14)
O8 0.0224(16) 0.0201(16) 0.0131(15) 0.0012(12) 0.0046(13) 0.0003(13)
P1 0.0158(6) 0.0204(6) 0.0148(6) -0.0028(4) 0.0064(5) -0.0003(4)
S1 0.0188(6) 0.0204(6) 0.0214(6) 0.0017(5) 0.0024(5) -0.0039(4)
S2 0.0170(6) 0.0193(6) 0.0251(6) 0.0017(4) 0.0064(5) -0.0023(4)
S3 0.0355(7) 0.0185(6) 0.0165(6) -0.0036(4) 0.0121(5) -0.0057(5)
S4 0.0263(6) 0.0166(6) 0.0129(6) -0.0011(4) 0.0065(5) 0.0001(4)
Cu1 0.0185(4) 0.0160(4) 0.0160(4) -0.0006(3) 0.0066(3) -0.0033(3)
Cu2 0.0162(4) 0.0176(4) 0.0132(4) -0.0014(3) 0.0058(3) -0.0013(3)

loop_
_atom_type_symbol
_atom_type_description
_atom_type_scat_dispersion_real
_atom_type_scat_dispersion_imag
_atom_type_scat_source
C C 0.0033 0.0016 'International Tables Vol C Tables 4.2.6.8 and 6.1.1.4'
H H 0.0000 0.0000 'International Tables Vol C Tables 4.2.6.8 and 6.1.1.4'
O O 0.0106 0.0060 'International Tables Vol C Tables 4.2.6.8 and 6.1.1.4'
P P 0.1023 0.0942 'International Tables Vol C Tables 4.2.6.8 and 6.1.1.4'
S S 0.1246 0.1234 'International Tables Vol C Tables 4.2.6.8 and 6.1.1.4'
Cu Cu 0.3201 1.2651 'International Tables Vol C Tables 4.2.6.8 and 6.1.1.4'

loop_
_geom_angle_atom_site_label_1
_geom_angle_atom_site_label_2
_geom_angle_atom_site_label_3
_geom_angle
_geom_angle_site_symmetry_1
_geom_angle_site_symmetry_3
C2 C1 C3 123.7(4) . .
C2 C1 S1 121.7(3) . .
C3 C1 S1 114.2(3) . .
C1 C2 C5 120.5(4) . .
C1 C2 S2 120.1(3) . .
C5 C2 S2 119.4(3) . .
O1 C3 O2 124.1(4) . .
O1 C3 C1 122.4(4) . .
O2 C3 C1 113.5(4) . .
O3 C5 O4 123.5(4) . .
O3 C5 C2 124.5(4) . .
O4 C5 C2 111.9(4) . .
C8 C7 C9 126.0(4) . .
C8 C7 S3 121.0(3) . .
C9 C7 S3 113.0(3) . .
C7 C8 C11 124.4(4) . .
C7 C8 S4 120.4(3) . .
C11 C8 S4 115.1(3) . .
O5 C9 O6 124.5(4) . .
O5 C9 C7 125.1(4) . .
O6 C9 C7 110.3(3) . .
O7 C11 O8 123.2(4) . .
O7 C11 C8 123.7(4) . .
O8 C11 C8 113.1(3) . .
C18 C13 C14 119.7(4) . .
C18 C13 P1 120.9(3) . .
C14 C13 P1 119.2(3) . .
C13 C14 C15 119.1(5) . .
C16 C15 C14 120.7(5) . .
C17 C16 C15 120.2(4) . .
C16 C17 C18 120.2(4) . .
C13 C18 C17 120.1(4) . .
C24 C19 C20 119.1(4) . .
C24 C19 P1 121.3(3) . .
C20 C19 P1 119.6(3) . .
C21 C20 C19 120.6(4) . .
C20 C21 C22 119.9(4) . .
C23 C22 C21 120.0(4) . .
C24 C23 C22 120.7(4) . .
C23 C24 C19 119.7(4) . .
C26 C25 C30 120.9(4) . .
C26 C25 P1 120.3(3) . .
C30 C25 P1 118.9(3) . .
C27 C26 C25 119.3(4) . .
C26 C27 C28 120.0(4) . .
C29 C28 C27 120.4(4) . .
C28 C29 C30 120.9(4) . .
C29 C30 C25 118.6(4) . .
C32 C31 C36 121.1(4) . .
C32 C31 P1 119.8(3) . .
C36 C31 P1 119.1(3) . .
C31 C32 C33 119.6(4) . .
C34 C33 C32 119.6(4) . .
C33 C34 C35 120.2(4) . .
C36 C35 C34 120.1(4) . .
C35 C36 C31 119.4(4) . .
C3 O2 C4 113.4(3) . .
C5 O4 C6 116.2(3) . .
C9 O6 C10 115.7(3) . .
C11 O8 C12 116.1(3) . .
C19 P1 C31 110.1(2) . .
C19 P1 C13 107.6(2) . .
C31 P1 C13 109.64(19) . .
C19 P1 C25 111.9(2) . .
C31 P1 C25 108.30(19) . .
C13 P1 C25 109.4(2) . .
C1 S1 Cu1 102.56(15) . .
C2 S2 Cu1 102.99(15) . .
C7 S3 Cu2 103.52(15) . .
C8 S4 Cu2 103.08(14) . .
S2 Cu1 S2 180.000(1) . 3_556
S2 Cu1 S1 87.72(4) . 3_556
S2 Cu1 S1 92.28(4) 3_556 3_556
S2 Cu1 S1 92.28(4) . .
S2 Cu1 S1 87.72(4) 3_556 .
S1 Cu1 S1 180.00(3) 3_556 .
S3 Cu2 S3 180.000(6) 3_655 .
S3 Cu2 S4 88.07(4) 3_655 .
S3 Cu2 S4 91.93(4) . .
S3 Cu2 S4 91.93(4) 3_655 3_655
S3 Cu2 S4 88.07(4) . 3_655
S4 Cu2 S4 180.00(5) . 3_655

loop_
_geom_bond_atom_site_label_1
_geom_bond_atom_site_label_2
_geom_bond_distance
_geom_bond_site_symmetry_2
C1 C2 1.347(6) .
C1 C3 1.505(6) .
C1 S1 1.740(4) .
C2 C5 1.474(6) .
C2 S2 1.753(4) .
C3 O1 1.201(5) .
C3 O2 1.338(5) .
C4 O2 1.463(5) .
C5 O3 1.206(5) .
C5 O4 1.349(5) .
C6 O4 1.445(5) .
C7 C8 1.346(6) .
C7 C9 1.498(6) .
C7 S3 1.735(4) .
C8 C11 1.479(6) .
C8 S4 1.747(4) .
C9 O5 1.201(5) .
C9 O6 1.343(5) .
C10 O6 1.453(5) .
C11 O7 1.210(5) .
C11 O8 1.335(5) .
C12 O8 1.450(5) .
C13 C18 1.392(6) .
C13 C14 1.395(6) .
C13 P1 1.808(4) .
C14 C15 1.399(7) .
C15 C16 1.376(7) .
C16 C17 1.372(7) .
C17 C18 1.393(6) .
C19 C24 1.400(6) .
C19 C20 1.402(6) .
C19 P1 1.792(4) .
C20 C21 1.373(6) .
C21 C22 1.387(6) .
C22 C23 1.386(6) .
C23 C24 1.376(6) .
C25 C26 1.392(6) .
C25 C30 1.395(6) .
C25 P1 1.810(4) .
C26 C27 1.383(6) .
C27 C28 1.386(6) .
C28 C29 1.373(6) .
C29 C30 1.385(6) .
C31 C32 1.388(6) .
C31 C36 1.397(6) .
C31 P1 1.799(4) .
C32 C33 1.399(6) .
C33 C34 1.394(6) .
C34 C35 1.407(7) .
C35 C36 1.381(6) .
S1 Cu1 2.1829(12) .
S2 Cu1 2.1750(14) .
S3 Cu2 2.1669(15) .
S4 Cu2 2.1801(12) .
Cu1 S2 2.1750(14) 3_556
Cu1 S1 2.1829(12) 3_556
Cu2 S3 2.1669(15) 3_655
Cu2 S4 2.1801(12) 3_655
